data_7720398
loop_
_publ_author_name
'K&#x159;elinov&#xe1;, Magda'
'Fort&#xe9;, J&#xe9;r&#xe9;my'
'Lacoma, Tom'
'Annesi, Giulia'
'Folda, Alessandra'
'Rigobello, Maria Pia'
'Salmain, Mich&#xe8;le'
'&#x160;t&#x11b;pni&#x10d;ka, Petr'
'Schulz, Ji&#x159;&#xed;'
'Bertrand, Beno&#xee;t'

_publ_section_title
;
 Combining gold(I/III) complexes and the ferrociphenol scaffold for the
 generation of bimetallic complexes with anticancer activity.
;
_journal_issue 12
_journal_name_full 'Dalton transactions (Cambridge, England : 2003)'
_journal_page_first 5038
_journal_page_last 5054
_journal_paper_doi 10.1039/d6dt00049e
_journal_volume 55
_journal_year 2026
_chemical_formula_moiety 'C40 H48 Au2 Cl2'
_chemical_formula_sum 'C40 H48 Au2 Cl2'
_chemical_formula_weight 993.61
_space_group_crystal_system monoclinic
_space_group_IT_number 14
_space_group_name_Hall '-P 2ybc'
_space_group_name_H-M_alt 'P 1 21/c 1'
_atom_sites_solution_hydrogens geom
_atom_sites_solution_primary direct
_audit_creation_date 2023-11-10
_audit_creation_method
;
Olex2 1.5
(compiled 2023.08.24 svn.re1ec1418 for OlexSys, GUI svn.r6817)
;
_audit_update_record
;
2025-07-01 deposited with the CCDC.	2026-03-02 downloaded from the CCDC.
;
_cell_angle_alpha 90
_cell_angle_beta 97.769(10)
_cell_angle_gamma 90
_cell_formula_units_Z 2
_cell_length_a 14.543(7)
_cell_length_b 5.976(3)
_cell_length_c 20.466(10)
_cell_measurement_reflns_used 1054
_cell_measurement_temperature 200
_cell_measurement_theta_max 19.23
_cell_measurement_theta_min 2.29
_cell_volume 1762.4(15)
_computing_cell_refinement 'SAINT V8.40B (Bruker, 2016)'
_computing_data_collection 'Bruker APEX4'
_computing_data_reduction 'SAINT V8.40B (Bruker, 2016)'
_computing_molecular_graphics 'Olex2 1.5 (Dolomanov et al., 2009)'
_computing_publication_material 'Olex2 1.5 (Dolomanov et al., 2009)'
_computing_structure_refinement 'SHELXL 2019/3 (Sheldrick, 2015)'
_computing_structure_solution 'SHELXS  (Sheldrick, 2008)'
_diffrn_ambient_temperature 200
_diffrn_measured_fraction_theta_full 0.969
_diffrn_measured_fraction_theta_max 0.969
_diffrn_measurement_device_type 'Bruker APEX-II CCD'
_diffrn_measurement_method '\f and \w scans'
_diffrn_radiation_type MoK\a
_diffrn_radiation_wavelength 0.71073
_diffrn_reflns_av_unetI/netI 0.1154
_diffrn_reflns_Laue_measured_fraction_full 0.969
_diffrn_reflns_Laue_measured_fraction_max 0.969
_diffrn_reflns_limit_h_max 17
_diffrn_reflns_limit_h_min -17
_diffrn_reflns_limit_k_max 7
_diffrn_reflns_limit_k_min 0
_diffrn_reflns_limit_l_max 24
_diffrn_reflns_limit_l_min 0
_diffrn_reflns_number 3514
_diffrn_reflns_point_group_measured_fraction_full 0.969
_diffrn_reflns_point_group_measured_fraction_max 0.969
_diffrn_reflns_theta_full 25.026
_diffrn_reflns_theta_max 25.026
_diffrn_reflns_theta_min 2.009
_diffrn_source 'fine-focus sealed tube'
_diffrn_source_current 30.0
_diffrn_source_power 1.35
_diffrn_source_voltage 45.0
_diffrn_standards_number 0
_exptl_absorpt_coefficient_mu 8.494
_exptl_absorpt_correction_T_max 0.745160
_exptl_absorpt_correction_T_min 0.391594
_exptl_absorpt_correction_type multi-scan
_exptl_absorpt_process_details
;
 TWINABS-2012/1 (Bruker,2012) was used for absorption correction.
 
For component 1:
 wR2(int) was 0.0608 before and 0.0447 after correction.
 
For component 2:
 wR2(int) was 0.0972 before and 0.0622 after correction.
 The Ratio of minimum to maximum transmission is 0.56.

Final HKLF 4 output contains 18597 reflections, Rint = 0.1356
 (3033 with I > 3sig(I), Rint = 0.0507)
;
_exptl_crystal_colour yellow
_exptl_crystal_colour_primary yellow
_exptl_crystal_density_diffrn 1.873
_exptl_crystal_density_method 'not measured'
_exptl_crystal_description needle
_exptl_crystal_F_000 960
_exptl_crystal_size_max 0.3
_exptl_crystal_size_mid 0.01
_exptl_crystal_size_min 0.01
_refine_diff_density_max 1.747
_refine_diff_density_min -2.512
_refine_diff_density_rms 0.280
_refine_ls_extinction_method none
_refine_ls_goodness_of_fit_ref 1.059
_refine_ls_hydrogen_treatment constr
_refine_ls_matrix_type full
_refine_ls_number_parameters 206
_refine_ls_number_reflns 3514
_refine_ls_number_restraints 129
_refine_ls_restrained_S_all 1.043
_refine_ls_R_factor_all 0.1051
_refine_ls_R_factor_gt 0.0683
_refine_ls_shift/su_max 0.000
_refine_ls_shift/su_mean 0.000
_refine_ls_structure_factor_coef Fsqd
_refine_ls_weighting_details 'w=1/[\s^2^(Fo^2^)+(0.0140P)^2^+53.5186P] where P=(Fo^2^+2Fc^2^)/3'
_refine_ls_weighting_scheme calc
_refine_ls_wR_factor_gt 0.1092
_refine_ls_wR_factor_ref 0.1200
_reflns_Friedel_coverage 0.000
_reflns_number_gt 2641
_reflns_number_total 3514
_reflns_threshold_expression 'I > 2\s(I)'
_cod_data_source_file d6dt00049e2.cif
_cod_data_source_block CCAuCl2
_cod_depositor_comments 'Adding full bibliography for 7720398--7720399.cif.'
_cod_original_cell_volume 1762.2(15)
_cod_database_code 7720398
_shelx_shelxl_version_number 2019/3
_shelx_space_group_comment
;
The symmetry employed for this shelxl refinement is uniquely defined
by the following loop, which should always be used as a source of
symmetry information in preference to the above space-group names.
They are only intended as comments.
;
_shelx_estimated_absorpt_t_max 0.920
_shelx_estimated_absorpt_t_min 0.185
_olex2_submission_special_instructions 'No special instructions were received'

loop_
_space_group_symop_operation_xyz
'x, y, z'
'-x, y+1/2, -z+1/2'
'-x, -y, -z'
'x, -y-1/2, z-1/2'

loop_
_atom_site_label
_atom_site_type_symbol
_atom_site_fract_x
_atom_site_fract_y
_atom_site_fract_z
_atom_site_U_iso_or_equiv
_atom_site_adp_type
_atom_site_occupancy
_atom_site_site_symmetry_order
_atom_site_calc_flag
_atom_site_refinement_flags_posn
_atom_site_refinement_flags_adp
_atom_site_refinement_flags_occupancy
_atom_site_disorder_assembly
_atom_site_disorder_group
Au1 Au 0.04626(5) 0.78330(9) 0.05651(3) 0.01780(19) Uani 1 1 d . . . . .
Cl1 Cl -0.1039(3) 0.9047(7) 0.0026(2) 0.0257(11) Uani 1 1 d . . . . .
C1 C 0.1692(11) 0.678(2) 0.1008(8) 0.022(4) Uani 1 1 d D . . . .
C2 C 0.2521(8) 0.776(3) 0.0929(7) 0.019(3) Uani 1 1 d D . . . .
H2 H 0.252303 0.902334 0.064781 0.023 Uiso 1 1 calc R U . . .
C3 C 0.3357(10) 0.696(3) 0.1248(7) 0.023(4) Uani 1 1 d D . . . .
C4 C 0.4288(12) 0.809(3) 0.1172(8) 0.031(5) Uani 1 1 d . . . . .
C5 C 0.4671(16) 0.899(4) 0.1848(10) 0.057(7) Uani 1 1 d . . . . .
H5A H 0.420379 0.994307 0.201256 0.085 Uiso 1 1 calc R U . . .
H5B H 0.523049 0.987683 0.181369 0.085 Uiso 1 1 calc R U . . .
H5C H 0.482709 0.774370 0.215293 0.085 Uiso 1 1 calc R U . . .
C6 C 0.4955(16) 0.637(4) 0.0929(12) 0.065(7) Uani 1 1 d . . . . .
H6A H 0.515316 0.529558 0.128217 0.098 Uiso 1 1 calc R U . . .
H6B H 0.549956 0.714732 0.080589 0.098 Uiso 1 1 calc R U . . .
H6C H 0.463737 0.557345 0.054488 0.098 Uiso 1 1 calc R U . . .
C7 C 0.4188(15) 1.004(3) 0.0705(10) 0.046(6) Uani 1 1 d . . . . .
H7A H 0.392976 0.952422 0.026351 0.069 Uiso 1 1 calc R U . . .
H7B H 0.479859 1.071753 0.068732 0.069 Uiso 1 1 calc R U . . .
H7C H 0.377217 1.115534 0.085857 0.069 Uiso 1 1 calc R U . . .
C8 C 0.3325(12) 0.497(3) 0.1597(9) 0.032(4) Uani 1 1 d D . . . .
H8 H 0.388908 0.429643 0.179098 0.038 Uiso 1 1 calc R U . . .
C9 C 0.2490(10) 0.394(3) 0.1669(9) 0.029(4) Uani 1 1 d D . . . .
H9 H 0.248749 0.259586 0.191884 0.034 Uiso 1 1 calc R U . . .
C10 C 0.1666(12) 0.485(2) 0.1381(8) 0.022(4) Uani 1 1 d D . . . .
C11 C 0.0750(12) 0.398(2) 0.1425(8) 0.024(4) Uani 1 1 d D . . . .
C12 C 0.0482(12) 0.221(3) 0.1793(7) 0.031(4) Uani 1 1 d D U . . .
H12 H 0.094674 0.132672 0.204172 0.038 Uiso 1 1 calc R U . . .
C13 C -0.0440(11) 0.170(3) 0.1809(7) 0.032(4) Uani 1 1 d D U . . .
H13 H -0.060242 0.047954 0.206993 0.039 Uiso 1 1 calc R U . . .
C14 C -0.1123(12) 0.294(2) 0.1448(7) 0.024(3) Uani 1 1 d D U . . .
C15 C -0.2174(11) 0.238(3) 0.1490(8) 0.024(4) Uani 1 1 d . . . . .
C16 C -0.2326(16) -0.013(3) 0.1534(11) 0.047(6) Uani 1 1 d . . . . .
H16A H -0.219503 -0.084933 0.112584 0.070 Uiso 1 1 calc R U . . .
H16B H -0.297158 -0.042675 0.159648 0.070 Uiso 1 1 calc R U . . .
H16C H -0.190979 -0.074251 0.190832 0.070 Uiso 1 1 calc R U . . .
C17 C -0.2468(14) 0.353(3) 0.2088(9) 0.033(5) Uani 1 1 d . . . . .
H17A H -0.204148 0.311444 0.248189 0.050 Uiso 1 1 calc R U . . .
H17B H -0.309924 0.305932 0.214257 0.050 Uiso 1 1 calc R U . . .
H17C H -0.245497 0.515523 0.202787 0.050 Uiso 1 1 calc R U . . .
C18 C -0.2784(13) 0.324(3) 0.0885(9) 0.038(5) Uani 1 1 d . . . . .
H18A H -0.288552 0.485156 0.093143 0.057 Uiso 1 1 calc R U . . .
H18B H -0.338230 0.246121 0.083886 0.057 Uiso 1 1 calc R U . . .
H18C H -0.248061 0.296681 0.049352 0.057 Uiso 1 1 calc R U . . .
C19 C -0.0876(12) 0.472(2) 0.1077(8) 0.025(4) Uani 1 1 d D . . . .
H19 H -0.134493 0.558292 0.082620 0.030 Uiso 1 1 calc R U . . .
C20 C 0.0043(10) 0.524(3) 0.1068(8) 0.020(4) Uani 1 1 d D . . . .

loop_
_atom_site_aniso_label
_atom_site_aniso_U_11
_atom_site_aniso_U_22
_atom_site_aniso_U_33
_atom_site_aniso_U_23
_atom_site_aniso_U_13
_atom_site_aniso_U_12
Au1 0.0148(3) 0.0197(3) 0.0184(3) 0.0060(3) 0.0009(3) 0.0015(4)
Cl1 0.016(3) 0.028(2) 0.031(3) 0.0112(19) -0.002(2) 0.000(2)
C1 0.019(7) 0.022(8) 0.024(9) 0.008(6) 0.003(7) 0.005(6)
C2 0.018(7) 0.023(8) 0.017(8) 0.008(7) 0.001(6) 0.006(6)
C3 0.019(7) 0.037(8) 0.011(8) 0.004(7) 0.000(6) 0.006(7)
C4 0.016(10) 0.046(11) 0.032(11) -0.009(9) 0.009(8) -0.011(10)
C5 0.037(15) 0.096(19) 0.031(13) 0.009(12) -0.016(11) -0.029(14)
C6 0.045(16) 0.069(16) 0.08(2) -0.003(15) 0.021(16) 0.004(13)
C7 0.036(15) 0.057(14) 0.046(14) 0.009(11) 0.007(12) -0.025(12)
C8 0.025(8) 0.035(9) 0.033(11) 0.007(7) 0.001(9) 0.012(7)
C9 0.028(7) 0.027(9) 0.029(10) 0.010(7) -0.005(8) 0.009(7)
C10 0.024(6) 0.020(8) 0.021(9) 0.009(6) 0.002(7) 0.003(6)
C11 0.030(6) 0.023(8) 0.022(9) 0.006(6) 0.011(7) -0.001(6)
C12 0.041(7) 0.027(8) 0.026(8) 0.009(6) 0.006(8) -0.005(8)
C13 0.041(7) 0.042(9) 0.014(8) 0.009(6) 0.003(7) -0.008(7)
C14 0.043(8) 0.017(7) 0.013(7) 0.002(6) 0.007(7) -0.001(7)
C15 0.018(10) 0.023(10) 0.031(10) 0.002(8) 0.004(8) -0.006(9)
C16 0.050(16) 0.018(10) 0.077(17) -0.019(10) 0.025(13) -0.012(10)
C17 0.031(13) 0.028(11) 0.045(13) -0.009(9) 0.020(11) -0.008(9)
C18 0.028(12) 0.046(12) 0.041(12) -0.008(10) 0.009(10) -0.014(10)
C19 0.027(7) 0.017(8) 0.032(10) 0.002(6) 0.003(8) -0.004(7)
C20 0.023(6) 0.024(8) 0.013(9) -0.003(6) -0.003(7) -0.007(6)

loop_
_atom_type_symbol
_atom_type_description
_atom_type_scat_dispersion_real
_atom_type_scat_dispersion_imag
_atom_type_scat_source
C C 0.0033 0.0016 'International Tables Vol C Tables 4.2.6.8 and 6.1.1.4'
H H 0.0000 0.0000 'International Tables Vol C Tables 4.2.6.8 and 6.1.1.4'
Au Au -2.0133 8.8022 'International Tables Vol C Tables 4.2.6.8 and 6.1.1.4'
Cl Cl 0.1484 0.1585 'International Tables Vol C Tables 4.2.6.8 and 6.1.1.4'

loop_
_geom_angle_atom_site_label_1
_geom_angle_atom_site_label_2
_geom_angle_atom_site_label_3
_geom_angle
_geom_angle_site_symmetry_1
_geom_angle_site_symmetry_3
_geom_angle_publ_flag
Cl1 Au1 Cl1 83.91(16) . 3_575 ?
C1 Au1 Cl1 179.1(4) . . ?
C1 Au1 Cl1 96.9(4) . 3_575 ?
C1 Au1 C20 80.8(5) . . ?
C20 Au1 Cl1 177.6(4) . 3_575 ?
C20 Au1 Cl1 98.5(4) . . ?
Au1 Cl1 Au1 96.09(16) . 3_575 ?
C2 C1 Au1 124.2(10) . . ?
C2 C1 C10 120.6(14) . . ?
C10 C1 Au1 115.1(11) . . ?
C1 C2 H2 119.0 . . ?
C1 C2 C3 121.9(14) . . ?
C3 C2 H2 119.0 . . ?
C2 C3 C4 122.0(13) . . ?
C2 C3 C8 116.6(15) . . ?
C8 C3 C4 121.2(14) . . ?
C3 C4 C6 110.0(16) . . ?
C5 C4 C3 106.5(14) . . ?
C5 C4 C6 111.2(17) . . ?
C7 C4 C3 113.2(15) . . ?
C7 C4 C5 107.1(17) . . ?
C7 C4 C6 108.8(16) . . ?
C4 C5 H5A 109.5 . . ?
C4 C5 H5B 109.5 . . ?
C4 C5 H5C 109.5 . . ?
H5A C5 H5B 109.5 . . ?
H5A C5 H5C 109.5 . . ?
H5B C5 H5C 109.5 . . ?
C4 C6 H6A 109.5 . . ?
C4 C6 H6B 109.5 . . ?
C4 C6 H6C 109.5 . . ?
H6A C6 H6B 109.5 . . ?
H6A C6 H6C 109.5 . . ?
H6B C6 H6C 109.5 . . ?
C4 C7 H7A 109.5 . . ?
C4 C7 H7B 109.5 . . ?
C4 C7 H7C 109.5 . . ?
H7A C7 H7B 109.5 . . ?
H7A C7 H7C 109.5 . . ?
H7B C7 H7C 109.5 . . ?
C3 C8 H8 119.2 . . ?
C9 C8 C3 121.7(16) . . ?
C9 C8 H8 119.2 . . ?
C8 C9 H9 119.9 . . ?
C10 C9 C8 120.2(15) . . ?
C10 C9 H9 119.9 . . ?
C1 C10 C11 115.2(13) . . ?
C9 C10 C1 118.6(15) . . ?
C9 C10 C11 126.2(13) . . ?
C12 C11 C10 129.6(14) . . ?
C12 C11 C20 117.0(15) . . ?
C20 C11 C10 113.2(12) . . ?
C11 C12 H12 119.0 . . ?
C13 C12 C11 122.0(16) . . ?
C13 C12 H12 119.0 . . ?
C12 C13 H13 120.0 . . ?
C14 C13 C12 120.0(15) . . ?
C14 C13 H13 120.0 . . ?
C13 C14 C15 119.5(13) . . ?
C13 C14 C19 119.3(15) . . ?
C19 C14 C15 121.1(13) . . ?
C16 C15 C14 111.1(15) . . ?
C17 C15 C14 109.3(13) . . ?
C17 C15 C16 109.8(15) . . ?
C18 C15 C14 110.5(13) . . ?
C18 C15 C16 108.0(15) . . ?
C18 C15 C17 108.1(15) . . ?
C15 C16 H16A 109.5 . . ?
C15 C16 H16B 109.5 . . ?
C15 C16 H16C 109.5 . . ?
H16A C16 H16B 109.5 . . ?
H16A C16 H16C 109.5 . . ?
H16B C16 H16C 109.5 . . ?
C15 C17 H17A 109.5 . . ?
C15 C17 H17B 109.5 . . ?
C15 C17 H17C 109.5 . . ?
H17A C17 H17B 109.5 . . ?
H17A C17 H17C 109.5 . . ?
H17B C17 H17C 109.5 . . ?
C15 C18 H18A 109.5 . . ?
C15 C18 H18B 109.5 . . ?
C15 C18 H18C 109.5 . . ?
H18A C18 H18B 109.5 . . ?
H18A C18 H18C 109.5 . . ?
H18B C18 H18C 109.5 . . ?
C14 C19 H19 119.7 . . ?
C20 C19 C14 120.5(16) . . ?
C20 C19 H19 119.7 . . ?
C11 C20 Au1 115.6(11) . . ?
C19 C20 Au1 123.2(11) . . ?
C19 C20 C11 121.2(15) . . ?

loop_
_geom_bond_atom_site_label_1
_geom_bond_atom_site_label_2
_geom_bond_distance
_geom_bond_site_symmetry_2
_geom_bond_publ_flag
Au1 Cl1 2.432(4) 3_575 ?
Au1 Cl1 2.421(5) . ?
Au1 C1 1.993(15) . ?
Au1 C20 2.000(16) . ?
C1 C2 1.369(13) . ?
C1 C10 1.390(13) . ?
C2 H2 0.9500 . ?
C2 C3 1.386(13) . ?
C3 C4 1.54(2) . ?
C3 C8 1.392(14) . ?
C4 C5 1.52(2) . ?
C4 C6 1.54(3) . ?
C4 C7 1.50(3) . ?
C5 H5A 0.9800 . ?
C5 H5B 0.9800 . ?
C5 H5C 0.9800 . ?
C6 H6A 0.9800 . ?
C6 H6B 0.9800 . ?
C6 H6C 0.9800 . ?
C7 H7A 0.9800 . ?
C7 H7B 0.9800 . ?
C7 H7C 0.9800 . ?
C8 H8 0.9500 . ?
C8 C9 1.387(14) . ?
C9 H9 0.9500 . ?
C9 C10 1.373(14) . ?
C10 C11 1.44(2) . ?
C11 C12 1.384(14) . ?
C11 C20 1.398(14) . ?
C12 H12 0.9500 . ?
C12 C13 1.382(14) . ?
C13 H13 0.9500 . ?
C13 C14 1.372(14) . ?
C14 C15 1.58(2) . ?
C14 C19 1.381(14) . ?
C15 C16 1.52(2) . ?
C15 C17 1.51(2) . ?
C15 C18 1.51(2) . ?
C16 H16A 0.9800 . ?
C16 H16B 0.9800 . ?
C16 H16C 0.9800 . ?
C17 H17A 0.9800 . ?
C17 H17B 0.9800 . ?
C17 H17C 0.9800 . ?
C18 H18A 0.9800 . ?
C18 H18B 0.9800 . ?
C18 H18C 0.9800 . ?
C19 H19 0.9500 . ?
C19 C20 1.376(14) . ?

loop_
_geom_torsion_atom_site_label_1
_geom_torsion_atom_site_label_2
_geom_torsion_atom_site_label_3
_geom_torsion_atom_site_label_4
_geom_torsion
_geom_torsion_site_symmetry_1
_geom_torsion_site_symmetry_2
_geom_torsion_site_symmetry_3
_geom_torsion_site_symmetry_4
_geom_torsion_publ_flag
Au1 C1 C2 C3 -179.9(12) . . . . ?
Au1 C1 C10 C9 176.1(13) . . . . ?
Au1 C1 C10 C11 -4(2) . . . . ?
C1 C2 C3 C4 -178.6(15) . . . . ?
C1 C2 C3 C8 7(2) . . . . ?
C1 C10 C11 C12 -174.6(17) . . . . ?
C1 C10 C11 C20 1(2) . . . . ?
C2 C1 C10 C9 0(3) . . . . ?
C2 C1 C10 C11 -179.9(16) . . . . ?
C2 C3 C4 C5 115.1(19) . . . . ?
C2 C3 C4 C6 -124.2(18) . . . . ?
C2 C3 C4 C7 -2(2) . . . . ?
C2 C3 C8 C9 -5(3) . . . . ?
C3 C8 C9 C10 1(3) . . . . ?
C4 C3 C8 C9 179.9(16) . . . . ?
C8 C3 C4 C5 -70(2) . . . . ?
C8 C3 C4 C6 50(2) . . . . ?
C8 C3 C4 C7 172.2(17) . . . . ?
C8 C9 C10 C1 1(3) . . . . ?
C8 C9 C10 C11 -178.8(18) . . . . ?
C9 C10 C11 C12 6(3) . . . . ?
C9 C10 C11 C20 -178.7(17) . . . . ?
C10 C1 C2 C3 -4(3) . . . . ?
C10 C11 C12 C13 175.7(18) . . . . ?
C10 C11 C20 Au1 2.0(19) . . . . ?
C10 C11 C20 C19 -177.2(16) . . . . ?
C11 C12 C13 C14 1(3) . . . . ?
C12 C11 C20 Au1 178.3(12) . . . . ?
C12 C11 C20 C19 -1(3) . . . . ?
C12 C13 C14 C15 -177.9(15) . . . . ?
C12 C13 C14 C19 -1(2) . . . . ?
C13 C14 C15 C16 -38(2) . . . . ?
C13 C14 C15 C17 83.7(18) . . . . ?
C13 C14 C15 C18 -157.5(15) . . . . ?
C13 C14 C19 C20 0(3) . . . . ?
C14 C19 C20 Au1 -178.3(12) . . . . ?
C14 C19 C20 C11 1(3) . . . . ?
C15 C14 C19 C20 177.2(15) . . . . ?
C19 C14 C15 C16 145.2(17) . . . . ?
C19 C14 C15 C17 -93.5(18) . . . . ?
C19 C14 C15 C18 25(2) . . . . ?
C20 C11 C12 C13 0(2) . . . . ?

loop_
_twin_individual_id
_twin_individual_mass_fraction_refined
1 0.840(2)
2 0.160(2)
